data_2019834
loop_
_publ_author_name
'Yousaf, Aqsa'
'Tahir, Muhammad Nawaz'
'Rauf, Abdul'
'Awan, Shafique Ahmad'
'Ahmad, Saeed'

_publ_section_title
;
 Crystal structure ofcatena-poly[silver(I)-\m-L-tyrosinato-\k2O:N]
;
_journal_coeditor_code IM2459
_journal_issue 3
_journal_name_full 'Acta Crystallographica Section E Crystallographic Communications'
_journal_page_first m50
_journal_paper_doi 10.1107/S2056989015001905
_journal_volume 71
_journal_year 2015
_chemical_formula_iupac '[Ag (C9 H10 N O3)]'
_chemical_formula_moiety 'C9 H10 Ag N O3'
_chemical_formula_sum 'C9 H10 Ag N O3'
_chemical_formula_weight 288.05
_chemical_name_systematic
;
<i>catena</i>-Poly[silver(I)-\m-<i>L</i>-tyrosinato-\k^2^<i>O</i>:<i>N</i>]
;
_space_group_crystal_system monoclinic
_space_group_IT_number 4
_space_group_name_Hall 'P 2yb'
_space_group_name_H-M_alt 'P 1 21 1'
_symmetry_space_group_name_Hall 'P 2yb'
_symmetry_space_group_name_H-M 'P 1 21 1'
_atom_sites_solution_hydrogens geom
_atom_sites_solution_primary direct
_atom_sites_solution_secondary difmap
_audit_creation_method SHELXL-97
_cell_angle_alpha 90
_cell_angle_beta 101.546(4)
_cell_angle_gamma 90
_cell_formula_units_Z 2
_cell_length_a 7.2944(5)
_cell_length_b 7.1464(5)
_cell_length_c 9.2736(7)
_cell_measurement_reflns_used 1753
_cell_measurement_temperature 296(2)
_cell_measurement_theta_max 26.000
_cell_measurement_theta_min 2.850
_cell_volume 473.64(6)
_computing_cell_refinement
;
SAINT (Bruker, 2007)
;
_computing_data_collection
;
APEX2 (Bruker, 2007)
;
_computing_data_reduction
;
SAINT (Bruker, 2007)
;
_computing_molecular_graphics
;
ORTEP-3 for Windows (Farrugia, 2012) and PLATON (Spek, 2009)
;
_computing_publication_material
;
WinGX (Farrugia, 2012) and PLATON (Spek, 2009)
;
_computing_structure_refinement
;
SHELXL97 (Sheldrick, 2008)
;
_computing_structure_solution
;
SHELXS97 (Sheldrick, 2008)
;
_diffrn_ambient_temperature 296(2)
_diffrn_detector_area_resol_mean 8.00
_diffrn_measured_fraction_theta_full 0.999
_diffrn_measured_fraction_theta_max 0.999
_diffrn_measurement_device_type 'Bruker Kappa APEXII CCD'
_diffrn_measurement_method \w
_diffrn_radiation_monochromator graphite
_diffrn_radiation_source 'fine-focus sealed tube'
_diffrn_radiation_type MoK\a
_diffrn_radiation_wavelength 0.71073
_diffrn_reflns_av_R_equivalents 0.0234
_diffrn_reflns_limit_h_max 8
_diffrn_reflns_limit_h_min -8
_diffrn_reflns_limit_k_max 8
_diffrn_reflns_limit_k_min -8
_diffrn_reflns_limit_l_max 11
_diffrn_reflns_limit_l_min -11
_diffrn_reflns_number 4086
_diffrn_reflns_theta_full 26.00
_diffrn_reflns_theta_max 26.000
_diffrn_reflns_theta_min 2.850
_diffrn_standards_number 0
_exptl_absorpt_coefficient_mu 2.106
_exptl_absorpt_correction_T_max 0.701
_exptl_absorpt_correction_T_min 0.538
_exptl_absorpt_correction_type multi-scan
_exptl_absorpt_process_details
;
(SADABS; Bruker, 2005)
;
_exptl_crystal_colour colorless
_exptl_crystal_density_diffrn 2.020
_exptl_crystal_density_method 'not measured'
_exptl_crystal_description block
_exptl_crystal_F_000 284
_exptl_crystal_size_max 0.34
_exptl_crystal_size_mid 0.20
_exptl_crystal_size_min 0.18
_refine_diff_density_max 0.280
_refine_diff_density_min -0.484
_refine_ls_abs_structure_details
;
Flack <i>x</i> determined using 751 quotients
[(<i>I</i>^+^)-(<i>I</i>^-^)]/[(<i>I</i>^+^)+(<i>I</i>^-^)]
(Parsons <i>et al.</i>,  2013)
;
_refine_ls_abs_structure_Flack 0.04(2)
_refine_ls_goodness_of_fit_ref 1.108
_refine_ls_hydrogen_treatment mixed
_refine_ls_matrix_type full
_refine_ls_number_parameters 134
_refine_ls_number_reflns 1816
_refine_ls_number_restraints 1
_refine_ls_restrained_S_all 1.107
_refine_ls_R_factor_all 0.0237
_refine_ls_R_factor_gt 0.0222
_refine_ls_shift/su_max 0.001
_refine_ls_shift/su_mean 0.000
_refine_ls_structure_factor_coef Fsqd
_refine_ls_weighting_details 'w=1/[\s^2^(Fo^2^)+(0.0222P)^2^+0.0305P] where P=(Fo^2^+2Fc^2^)/3'
_refine_ls_weighting_scheme calc
_refine_ls_wR_factor_gt 0.0512
_refine_ls_wR_factor_ref 0.0520
_reflns_number_gt 1752
_reflns_number_total 1816
_reflns_threshold_expression I>2\s(I)
_cod_data_source_file im2459sup1.cf
_cod_data_source_block I
_cod_database_code 2019834
_cod_database_fobs_code 2019834
_shelx_space_group_comment
;
The symmetry employed for this shelxl refinement is uniquely defined
by the following loop, which should always be used as a source of
symmetry information in preference to the above space-group names.
They are only intended as comments.
;

loop_
_space_group_symop_operation_xyz
'x, y, z'
'-x, y+1/2, -z'

loop_
_atom_site_type_symbol
_atom_site_label
_atom_site_fract_x
_atom_site_fract_y
_atom_site_fract_z
_atom_site_U_iso_or_equiv
_atom_site_adp_type
_atom_site_calc_flag
_atom_site_occupancy
Ag Ag1 0.95099(4) 0.57540(7) 0.87242(4) 0.04160(14) Uani d 1
O O1 0.6862(5) 0.4646(5) 0.9045(4) 0.0364(8) Uani d 1
O O2 0.5870(6) 0.7436(5) 0.8171(6) 0.0493(10) Uani d 1
O O3 -0.4102(5) 0.0526(9) 0.6482(4) 0.0418(12) Uani d 1
H H3 -0.4074 -0.0285 0.7111 0.063 Uiso calc 1
N N1 0.2293(6) 0.6694(6) 0.8634(6) 0.0367(10) Uani d 1
H H1A 0.219(9) 0.716(8) 0.781(7) 0.044 Uiso d 1
H H1B 0.282(9) 0.725(9) 0.945(7) 0.044 Uiso d 1
C C1 0.5594(5) 0.5852(11) 0.8581(4) 0.0270(9) Uani d 1
C C2 0.3595(7) 0.5138(6) 0.8509(5) 0.0265(11) Uani d 1
H H2 0.3601 0.4267 0.9326 0.032 Uiso calc 1
C C3 0.2963(7) 0.4091(7) 0.7071(5) 0.0307(10) Uani d 1
H H3A 0.2921 0.4963 0.6264 0.037 Uiso calc 1
H H3B 0.3892 0.3146 0.6989 0.037 Uiso calc 1
C C4 0.1078(7) 0.3152(6) 0.6902(5) 0.0273(10) Uani d 1
C C5 0.0880(7) 0.1543(6) 0.7700(5) 0.0312(10) Uani d 1
H H5 0.1925 0.1052 0.8327 0.037 Uiso calc 1
C C6 -0.0825(6) 0.0651(10) 0.7588(5) 0.0312(9) Uani d 1
H H6 -0.0914 -0.0417 0.8143 0.037 Uiso calc 1
C C7 -0.2405(6) 0.1346(6) 0.6650(5) 0.0290(11) Uani d 1
C C8 -0.2230(7) 0.2942(7) 0.5838(6) 0.0336(11) Uani d 1
H H8 -0.3272 0.3422 0.5200 0.040 Uiso calc 1
C C9 -0.0515(7) 0.3826(7) 0.5972(5) 0.0324(11) Uani d 1
H H9 -0.0429 0.4900 0.5423 0.039 Uiso calc 1

loop_
_atom_site_aniso_label
_atom_site_aniso_U_11
_atom_site_aniso_U_22
_atom_site_aniso_U_33
_atom_site_aniso_U_12
_atom_site_aniso_U_13
_atom_site_aniso_U_23
Ag1 0.01769(18) 0.0458(2) 0.0638(3) -0.0039(2) 0.01412(15) -0.0078(3)
O1 0.0186(19) 0.044(2) 0.047(2) 0.0018(16) 0.0080(16) 0.0041(17)
O2 0.034(2) 0.038(2) 0.077(3) -0.0093(18) 0.015(2) 0.0112(19)
O3 0.0268(16) 0.039(3) 0.057(2) -0.009(2) 0.0010(14) 0.004(2)
N1 0.020(2) 0.039(2) 0.052(3) -0.0001(19) 0.010(2) -0.006(2)
C1 0.0209(19) 0.031(2) 0.030(2) -0.006(3) 0.0076(15) -0.007(3)
C2 0.019(3) 0.031(3) 0.031(3) -0.0017(16) 0.0073(19) 0.0005(16)
C3 0.025(3) 0.037(3) 0.032(3) -0.006(2) 0.009(2) -0.003(2)
C4 0.027(2) 0.029(2) 0.025(2) -0.0037(19) 0.005(2) -0.0037(18)
C5 0.027(2) 0.027(2) 0.036(3) 0.0020(19) -0.002(2) 0.0040(19)
C6 0.035(2) 0.024(2) 0.034(2) -0.004(3) 0.0055(17) 0.000(3)
C7 0.024(2) 0.029(3) 0.033(3) -0.0052(17) 0.005(2) -0.0073(17)
C8 0.025(3) 0.038(3) 0.035(3) -0.002(2) -0.001(2) 0.001(2)
C9 0.034(3) 0.033(2) 0.030(3) -0.003(2) 0.004(2) 0.0053(19)

loop_
_atom_type_symbol
_atom_type_description
_atom_type_scat_dispersion_real
_atom_type_scat_dispersion_imag
_atom_type_scat_source
C C 0.0033 0.0016 'International Tables Vol C Tables 4.2.6.8 and 6.1.1.4'
H H 0.0000 0.0000 'International Tables Vol C Tables 4.2.6.8 and 6.1.1.4'
N N 0.0061 0.0033 'International Tables Vol C Tables 4.2.6.8 and 6.1.1.4'
O O 0.0106 0.0060 'International Tables Vol C Tables 4.2.6.8 and 6.1.1.4'
Ag Ag -0.8971 1.1015 'International Tables Vol C Tables 4.2.6.8 and 6.1.1.4'

loop_
_geom_angle_atom_site_label_1
_geom_angle_atom_site_label_2
_geom_angle_atom_site_label_3
_geom_angle_site_symmetry_1
_geom_angle_site_symmetry_3
_geom_angle
N1 Ag1 O1 1_655 . 173.41(18)
C1 O1 Ag1 . . 108.3(3)
C7 O3 H3 . . 109.5
C2 N1 Ag1 . 1_455 113.1(3)
C2 N1 H1A . . 100(4)
Ag1 N1 H1A 1_455 . 105(4)
C2 N1 H1B . . 103(4)
Ag1 N1 H1B 1_455 . 111(4)
H1A N1 H1B . . 124(6)
O2 C1 O1 . . 125.2(4)
O2 C1 C2 . . 120.6(5)
O1 C1 C2 . . 114.2(6)
N1 C2 C3 . . 110.6(4)
N1 C2 C1 . . 111.4(5)
C3 C2 C1 . . 108.7(4)
N1 C2 H2 . . 108.7
C3 C2 H2 . . 108.7
C1 C2 H2 . . 108.7
C4 C3 C2 . . 114.8(4)
C4 C3 H3A . . 108.6
C2 C3 H3A . . 108.6
C4 C3 H3B . . 108.6
C2 C3 H3B . . 108.6
H3A C3 H3B . . 107.5
C9 C4 C5 . . 117.0(4)
C9 C4 C3 . . 122.8(4)
C5 C4 C3 . . 120.1(4)
C6 C5 C4 . . 122.0(5)
C6 C5 H5 . . 119.0
C4 C5 H5 . . 119.0
C5 C6 C7 . . 120.2(5)
C5 C6 H6 . . 119.9
C7 C6 H6 . . 119.9
O3 C7 C8 . . 118.5(5)
O3 C7 C6 . . 122.9(5)
C8 C7 C6 . . 118.6(5)
C9 C8 C7 . . 120.4(5)
C9 C8 H8 . . 119.8
C7 C8 H8 . . 119.8
C8 C9 C4 . . 121.8(4)
C8 C9 H9 . . 119.1
C4 C9 H9 . . 119.1

loop_
_geom_bond_atom_site_label_1
_geom_bond_atom_site_label_2
_geom_bond_site_symmetry_2
_geom_bond_distance
Ag1 N1 1_655 2.156(4)
Ag1 O1 . 2.162(4)
O1 C1 . 1.275(7)
O2 C1 . 1.224(9)
O3 C7 . 1.350(6)
O3 H3 . 0.8200
N1 C2 . 1.482(6)
N1 Ag1 1_455 2.156(4)
N1 H1A . 0.83(6)
N1 H1B . 0.87(7)
C1 C2 . 1.534(6)
C2 C3 . 1.518(7)
C2 H2 . 0.9800
C3 C4 . 1.510(6)
C3 H3A . 0.9700
C3 H3B . 0.9700
C4 C9 . 1.388(7)
C4 C5 . 1.390(6)
C5 C6 . 1.383(7)
C5 H5 . 0.9300
C6 C7 . 1.390(7)
C6 H6 . 0.9300
C7 C8 . 1.386(6)
C8 C9 . 1.385(7)
C8 H8 . 0.9300
C9 H9 . 0.9300

loop_
_geom_hbond_atom_site_label_D
_geom_hbond_atom_site_label_H
_geom_hbond_atom_site_label_A
_geom_hbond_site_symmetry_A
_geom_hbond_distance_DH
_geom_hbond_distance_HA
_geom_hbond_distance_DA
_geom_hbond_angle_DHA
O3 H3 O2 1_445 0.82 1.91 2.710(7) 166.0
N1 H1B O1 2_657 0.87(7) 2.19(7) 2.988(6) 152(5)
C2 H2 O2 2_647 0.98 2.63 3.589(7) 167.9
C3 H3B O3 1_655 0.97 2.48 3.441(7) 171.3

loop_
_geom_torsion_atom_site_label_1
_geom_torsion_atom_site_label_2
_geom_torsion_atom_site_label_3
_geom_torsion_atom_site_label_4
_geom_torsion_site_symmetry_1
_geom_torsion
Ag1 O1 C1 O2 . -7.0(6)
Ag1 O1 C1 C2 . 170.8(3)
Ag1 N1 C2 C3 1_455 63.8(5)
Ag1 N1 C2 C1 1_455 -175.2(3)
O2 C1 C2 N1 . -28.0(7)
O1 C1 C2 N1 . 154.2(4)
O2 C1 C2 C3 . 94.2(6)
O1 C1 C2 C3 . -83.6(5)
N1 C2 C3 C4 . -62.6(5)
C1 C2 C3 C4 . 174.7(5)
C2 C3 C4 C9 . 106.5(5)
C2 C3 C4 C5 . -73.4(6)
C9 C4 C5 C6 . -0.5(7)
C3 C4 C5 C6 . 179.3(5)
C4 C5 C6 C7 . 0.6(7)
C5 C6 C7 O3 . 179.2(5)
C5 C6 C7 C8 . -0.1(7)
O3 C7 C8 C9 . -179.8(5)
C6 C7 C8 C9 . -0.4(7)
C7 C8 C9 C4 . 0.5(7)
C5 C4 C9 C8 . 0.0(7)
C3 C4 C9 C8 . -179.8(4)
